data_7033544
loop_
_publ_author_name
'Ananthnag, Guddekoppa S.'
'Mague, Joel T.'
'Balakrishna, Maravanji S.'

_publ_section_title
;
 A cyclodiphosphazane based pincer ligand,
 [2,6-{\m-((t)BuN)2P((t)BuHN)PO}2C6H3I]: Ni(II), Pd(II), Pt(II) and Cu(I)
 complexes and catalytic studies.
;
_journal_issue 8
_journal_name_full 'Dalton transactions (Cambridge, England : 2003)'
_journal_page_first 3785
_journal_page_last 3793
_journal_paper_doi 10.1039/c4dt02810d
_journal_volume 44
_journal_year 2015
_chemical_formula_moiety 'C30 H59 I N6 O2 P4'
_chemical_formula_sum 'C30 H59 I N6 O2 P4'
_chemical_formula_weight 786.61
_chemical_name_systematic
;
 ?
;
_space_group_crystal_system orthorhombic
_space_group_IT_number 29
_space_group_name_Hall 'P 2c -2ac'
_space_group_name_H-M_alt 'P c a 21'
_symmetry_space_group_name_Hall 'P 2c -2ac'
_symmetry_space_group_name_H-M 'P c a 21'
_atom_sites_solution_hydrogens mixed
_atom_sites_solution_primary direct
_atom_sites_solution_secondary difmap
_audit_creation_method SHELXL-2013
_audit_update_record
;
2014-09-08 deposited with the CCDC.
2015-01-07 downloaded from the CCDC.
;
_cell_angle_alpha 90
_cell_angle_beta 90
_cell_angle_gamma 90
_cell_formula_units_Z 4
_cell_length_a 28.754(3)
_cell_length_b 8.4632(8)
_cell_length_c 16.4274(15)
_cell_measurement_reflns_used 9385
_cell_measurement_temperature 100(2)
_cell_measurement_theta_max 29.02
_cell_measurement_theta_min 2.48
_cell_volume 3997.6(7)
_computing_cell_refinement '<i>SAINT</i> (Bruker, 2009)'
_computing_data_collection '<i>APEX2</i> (Bruker, 2009)'
_computing_data_reduction '<i>SAINT</i> (Bruker, 2009)'
_computing_molecular_graphics '<i>DIAMOND</i> (Brandenburg & Putz, 2012)'
_computing_publication_material '<i>SHELXTL</i> (Bruker, 2009)'
_computing_structure_refinement '<i>SHELXL-2014</i> (Sheldrick, 2008)'
_computing_structure_solution '<i>SHELXS</i> (Sheldrick, 2008)'
_diffrn_ambient_temperature 100(2)
_diffrn_detector_area_resol_mean 8.3660
_diffrn_measured_fraction_theta_full 0.994
_diffrn_measured_fraction_theta_max 0.991
_diffrn_measurement_device_type 'Bruker Smart APEX CCD'
_diffrn_measurement_method '\f and \w scans'
_diffrn_radiation_monochromator graphite
_diffrn_radiation_type MoK\a
_diffrn_radiation_wavelength 0.71073
_diffrn_reflns_av_R_equivalents 0.0458
_diffrn_reflns_av_unetI/netI 0.0314
_diffrn_reflns_Laue_measured_fraction_full 0.994
_diffrn_reflns_Laue_measured_fraction_max 0.991
_diffrn_reflns_limit_h_max 38
_diffrn_reflns_limit_h_min -39
_diffrn_reflns_limit_k_max 11
_diffrn_reflns_limit_k_min -11
_diffrn_reflns_limit_l_max 22
_diffrn_reflns_limit_l_min -22
_diffrn_reflns_number 67723
_diffrn_reflns_point_group_measured_fraction_full 0.994
_diffrn_reflns_point_group_measured_fraction_max 0.991
_diffrn_reflns_theta_full 29.000
_diffrn_reflns_theta_max 29.051
_diffrn_reflns_theta_min 2.407
_diffrn_source 'fine-focus sealed tube'
_exptl_absorpt_coefficient_mu 0.994
_exptl_absorpt_correction_T_max 0.87
_exptl_absorpt_correction_T_min 0.67
_exptl_absorpt_correction_type numerical
_exptl_absorpt_process_details '<i>SADABS</i> (Bruker, 2009)'
_exptl_crystal_colour colourless
_exptl_crystal_density_diffrn 1.307
_exptl_crystal_density_method 'not measured'
_exptl_crystal_description block
_exptl_crystal_F_000 1640
_exptl_crystal_size_max 0.281
_exptl_crystal_size_mid 0.250
_exptl_crystal_size_min 0.147
_exptl_transmission_factor_max 0.982
_exptl_transmission_factor_min 0.776
_refine_diff_density_max 1.420
_refine_diff_density_min -1.589
_refine_diff_density_rms 0.098
_refine_ls_abs_structure_details
;
 Refined as an inversion twin (Parsons <i>et al.</i>, 2013).
;
_refine_ls_abs_structure_Flack 0.154(18)
_refine_ls_extinction_method none
_refine_ls_goodness_of_fit_ref 1.131
_refine_ls_hydrogen_treatment constr
_refine_ls_matrix_type full
_refine_ls_number_parameters 407
_refine_ls_number_reflns 10480
_refine_ls_number_restraints 1
_refine_ls_restrained_S_all 1.131
_refine_ls_R_factor_all 0.0413
_refine_ls_R_factor_gt 0.0382
_refine_ls_shift/su_max 0.000
_refine_ls_shift/su_mean 0.000
_refine_ls_structure_factor_coef Fsqd
_refine_ls_weighting_details 'w=1/[\s^2^(Fo^2^)+(0.0412P)^2^+4.1580P] where P=(Fo^2^+2Fc^2^)/3'
_refine_ls_weighting_scheme calc
_refine_ls_wR_factor_gt 0.0915
_refine_ls_wR_factor_ref 0.0929
_reflns_Friedel_coverage 0.935
_reflns_Friedel_fraction_full 0.994
_reflns_Friedel_fraction_max 0.991
_reflns_number_gt 9838
_reflns_number_total 10480
_reflns_threshold_expression 'I > 2\s(I)'
_cod_data_source_file c4dt02810d2.cif
_cod_data_source_block MSB426_0mm
_cod_depositor_comments 'Adding full bibliography for 7033540--7033544.cif.'
_cod_original_cell_volume 3997.7(6)
_cod_database_code 7033544
_shelx_space_group_comment
;
The symmetry employed for this shelxl refinement is uniquely defined
by the following loop, which should always be used as a source of
symmetry information in preference to the above space-group names.
They are only intended as comments.
;
_shelx_estimated_absorpt_t_min 0.768
_shelx_estimated_absorpt_t_max 0.868
_shelxl_version_number 2013-4

loop_
_space_group_symop_operation_xyz
'x, y, z'
'-x, -y, z+1/2'
'x+1/2, -y, z'
'-x+1/2, y, z+1/2'

loop_
_atom_site_label
_atom_site_type_symbol
_atom_site_fract_x
_atom_site_fract_y
_atom_site_fract_z
_atom_site_U_iso_or_equiv
_atom_site_adp_type
_atom_site_occupancy
_atom_site_site_symmetry_order
_atom_site_calc_flag
_atom_site_refinement_flags_posn
_atom_site_refinement_flags_adp
I1 I 0.22109(2) 0.33196(3) 0.37049(2) 0.02651(8) Uani 1 1 d . .
P1 P 0.11416(4) 0.07248(14) 0.51942(7) 0.0204(2) Uani 1 1 d . .
P2 P 0.05934(4) 0.07781(14) 0.39394(7) 0.0204(2) Uani 1 1 d . .
P3 P 0.36221(4) 0.39698(13) 0.49708(7) 0.0182(2) Uani 1 1 d . .
P4 P 0.38014(3) 0.58695(12) 0.37663(8) 0.0184(2) Uani 1 1 d . .
O1 O 0.15345(11) 0.2200(4) 0.5081(2) 0.0224(7) Uani 1 1 d . .
O2 O 0.31491(11) 0.2917(4) 0.4653(2) 0.0203(6) Uani 1 1 d . .
N1 N 0.11171(14) -0.0063(5) 0.4253(3) 0.0239(8) Uani 1 1 d . .
N2 N 0.06678(13) 0.1719(5) 0.4872(2) 0.0218(8) Uani 1 1 d . .
N3 N 0.07416(14) 0.2177(5) 0.3275(2) 0.0225(8) Uani 1 1 d . .
H3N H 0.1027 0.2638 0.3321 0.027 Uiso 1 1 d R U
N4 N 0.34855(15) 0.5830(4) 0.4672(3) 0.0222(8) Uani 1 1 d . .
N5 N 0.39198(13) 0.3951(4) 0.4093(2) 0.0172(7) Uani 1 1 d . .
N6 N 0.34072(14) 0.5642(5) 0.3038(3) 0.0229(8) Uani 1 1 d . .
H6N H 0.3180 0.5189 0.3232 0.028 Uiso 1 1 d R U
C1 C 0.23446(15) 0.2542(5) 0.4890(3) 0.0184(8) Uani 1 1 d . .
C2 C 0.19736(15) 0.2066(5) 0.5388(3) 0.0182(8) Uani 1 1 d . .
C3 C 0.20651(18) 0.1521(5) 0.6175(3) 0.0211(9) Uani 1 1 d . .
H3 H 0.1817 0.1194 0.6518 0.025 Uiso 1 1 calc R U
C4 C 0.25197(18) 0.1459(5) 0.6452(3) 0.0224(9) Uani 1 1 d . .
H4 H 0.2582 0.1071 0.6983 0.027 Uiso 1 1 calc R U
C5 C 0.28864(18) 0.1957(5) 0.5963(3) 0.0212(9) Uani 1 1 d . .
H5 H 0.3195 0.1935 0.6167 0.025 Uiso 1 1 calc R U
C6 C 0.28004(14) 0.2490(5) 0.5174(3) 0.0182(8) Uani 1 1 d . .
C7 C 0.1317(2) -0.1611(6) 0.4007(4) 0.0280(11) Uani 1 1 d . .
C8 C 0.1819(2) -0.1673(7) 0.4311(5) 0.0400(14) Uani 1 1 d . .
H8A H 0.1999 -0.0829 0.4052 0.060 Uiso 1 1 calc R U
H8B H 0.1955 -0.2699 0.4173 0.060 Uiso 1 1 calc R U
H8C H 0.1823 -0.1530 0.4903 0.060 Uiso 1 1 calc R U
C9 C 0.1309(3) -0.1741(7) 0.3088(4) 0.0425(16) Uani 1 1 d . .
H9A H 0.0986 -0.1798 0.2900 0.064 Uiso 1 1 calc R U
H9B H 0.1475 -0.2698 0.2920 0.064 Uiso 1 1 calc R U
H9C H 0.1460 -0.0812 0.2849 0.064 Uiso 1 1 calc R U
C10 C 0.1037(2) -0.2968(7) 0.4376(4) 0.0408(14) Uani 1 1 d . .
H10A H 0.1018 -0.2829 0.4968 0.061 Uiso 1 1 calc R U
H10B H 0.1190 -0.3974 0.4253 0.061 Uiso 1 1 calc R U
H10C H 0.0723 -0.2970 0.4145 0.061 Uiso 1 1 calc R U
C11 C 0.03259(15) 0.2568(6) 0.5369(3) 0.0213(9) Uani 1 1 d . .
C12 C 0.05879(19) 0.3729(6) 0.5914(3) 0.0295(11) Uani 1 1 d . .
H12A H 0.0794 0.3143 0.6282 0.044 Uiso 1 1 calc R U
H12B H 0.0365 0.4344 0.6235 0.044 Uiso 1 1 calc R U
H12C H 0.0773 0.4445 0.5576 0.044 Uiso 1 1 calc R U
C13 C 0.00465(18) 0.1404(6) 0.5896(3) 0.0296(11) Uani 1 1 d . .
H13A H -0.0141 0.0719 0.5544 0.044 Uiso 1 1 calc R U
H13B H -0.0159 0.1995 0.6263 0.044 Uiso 1 1 calc R U
H13C H 0.0261 0.0756 0.6218 0.044 Uiso 1 1 calc R U
C14 C -0.00005(19) 0.3482(7) 0.4808(3) 0.0322(12) Uani 1 1 d . .
H14A H 0.0182 0.4176 0.4453 0.048 Uiso 1 1 calc R U
H14B H -0.0215 0.4119 0.5135 0.048 Uiso 1 1 calc R U
H14C H -0.0178 0.2736 0.4474 0.048 Uiso 1 1 calc R U
C15 C 0.05469(18) 0.2493(6) 0.2465(3) 0.0243(9) Uani 1 1 d . .
C16 C 0.0782(2) 0.1442(7) 0.1833(3) 0.0341(12) Uani 1 1 d . .
H16A H 0.1120 0.1526 0.1889 0.051 Uiso 1 1 calc R U
H16B H 0.0690 0.1782 0.1286 0.051 Uiso 1 1 calc R U
H16C H 0.0686 0.0342 0.1917 0.051 Uiso 1 1 calc R U
C17 C 0.0652(2) 0.4232(7) 0.2267(4) 0.0408(14) Uani 1 1 d . .
H17A H 0.0509 0.4913 0.2680 0.061 Uiso 1 1 calc R U
H17B H 0.0525 0.4494 0.1730 0.061 Uiso 1 1 calc R U
H17C H 0.0989 0.4399 0.2264 0.061 Uiso 1 1 calc R U
C18 C 0.00236(18) 0.2214(7) 0.2464(3) 0.0325(11) Uani 1 1 d . .
H18A H -0.0040 0.1107 0.2598 0.049 Uiso 1 1 calc R U
H18B H -0.0102 0.2455 0.1924 0.049 Uiso 1 1 calc R U
H18C H -0.0123 0.2901 0.2870 0.049 Uiso 1 1 calc R U
C19 C 0.33379(17) 0.7160(6) 0.5182(3) 0.0226(9) Uani 1 1 d . .
C20 C 0.3749(2) 0.7819(7) 0.5664(4) 0.0346(12) Uani 1 1 d . .
H20A H 0.3875 0.6993 0.6019 0.052 Uiso 1 1 calc R U
H20B H 0.3645 0.8714 0.5995 0.052 Uiso 1 1 calc R U
H20C H 0.3991 0.8174 0.5286 0.052 Uiso 1 1 calc R U
C21 C 0.3143(2) 0.8451(6) 0.4620(4) 0.0379(13) Uani 1 1 d . .
H21A H 0.3396 0.8888 0.4288 0.057 Uiso 1 1 calc R U
H21B H 0.3005 0.9293 0.4950 0.057 Uiso 1 1 calc R U
H21C H 0.2905 0.7995 0.4263 0.057 Uiso 1 1 calc R U
C22 C 0.2957(2) 0.6593(7) 0.5754(4) 0.0444(15) Uani 1 1 d . .
H22A H 0.2708 0.6096 0.5438 0.067 Uiso 1 1 calc R U
H22B H 0.2831 0.7495 0.6057 0.067 Uiso 1 1 calc R U
H22C H 0.3086 0.5823 0.6138 0.067 Uiso 1 1 calc R U
C23 C 0.41615(14) 0.2656(5) 0.3668(4) 0.0204(7) Uani 1 1 d . .
C24 C 0.45810(17) 0.3316(6) 0.3223(3) 0.0262(10) Uani 1 1 d . .
H24A H 0.4478 0.4087 0.2816 0.039 Uiso 1 1 calc R U
H24B H 0.4747 0.2454 0.2951 0.039 Uiso 1 1 calc R U
H24C H 0.4789 0.3834 0.3613 0.039 Uiso 1 1 calc R U
C25 C 0.38326(19) 0.1852(6) 0.3080(3) 0.0295(11) Uani 1 1 d . .
H25A H 0.3560 0.1465 0.3377 0.044 Uiso 1 1 calc R U
H25B H 0.3992 0.0961 0.2819 0.044 Uiso 1 1 calc R U
H25C H 0.3734 0.2609 0.2664 0.044 Uiso 1 1 calc R U
C26 C 0.4325(2) 0.1467(6) 0.4318(3) 0.0340(12) Uani 1 1 d . .
H26A H 0.4526 0.2005 0.4712 0.051 Uiso 1 1 calc R U
H26B H 0.4499 0.0611 0.4055 0.051 Uiso 1 1 calc R U
H26C H 0.4054 0.1026 0.4600 0.051 Uiso 1 1 calc R U
C27 C 0.33369(19) 0.6579(5) 0.2294(3) 0.0246(10) Uani 1 1 d . .
C28 C 0.31922(19) 0.5445(6) 0.1617(3) 0.0296(11) Uani 1 1 d . .
H28A H 0.3426 0.4609 0.1563 0.044 Uiso 1 1 calc R U
H28B H 0.3167 0.6025 0.1102 0.044 Uiso 1 1 calc R U
H28C H 0.2891 0.4973 0.1751 0.044 Uiso 1 1 calc R U
C29 C 0.3789(2) 0.7400(7) 0.2049(3) 0.0304(12) Uani 1 1 d . .
H29A H 0.3890 0.8102 0.2489 0.046 Uiso 1 1 calc R U
H29B H 0.3738 0.8019 0.1553 0.046 Uiso 1 1 calc R U
H29C H 0.4030 0.6603 0.1948 0.046 Uiso 1 1 calc R U
C30 C 0.2951(2) 0.7804(7) 0.2419(4) 0.0338(12) Uani 1 1 d . .
H30A H 0.2679 0.7290 0.2660 0.051 Uiso 1 1 calc R U
H30B H 0.2866 0.8268 0.1893 0.051 Uiso 1 1 calc R U
H30C H 0.3062 0.8637 0.2785 0.051 Uiso 1 1 calc R U

loop_
_atom_site_aniso_label
_atom_site_aniso_U_11
_atom_site_aniso_U_22
_atom_site_aniso_U_33
_atom_site_aniso_U_23
_atom_site_aniso_U_13
_atom_site_aniso_U_12
I1 0.02886(14) 0.02977(14) 0.02090(13) 0.00806(15) -0.00391(14) -0.00550(11)
P1 0.0208(5) 0.0178(5) 0.0225(6) 0.0040(4) -0.0023(4) -0.0019(4)
P2 0.0216(5) 0.0191(5) 0.0205(5) 0.0008(4) -0.0014(4) -0.0025(4)
P3 0.0214(5) 0.0142(5) 0.0190(5) 0.0009(4) 0.0008(4) -0.0013(4)
P4 0.0216(4) 0.0119(4) 0.0216(5) 0.0010(5) 0.0007(5) -0.0008(3)
O1 0.0213(15) 0.0149(14) 0.0309(18) 0.0048(13) -0.0028(13) 0.0007(12)
O2 0.0239(16) 0.0177(15) 0.0194(15) 0.0012(12) 0.0015(12) -0.0038(12)
N1 0.028(2) 0.0184(18) 0.0258(19) 0.0006(15) -0.0024(16) 0.0022(15)
N2 0.0183(18) 0.024(2) 0.0228(19) -0.0019(16) -0.0005(15) 0.0013(14)
N3 0.0251(19) 0.0209(19) 0.0215(19) 0.0007(15) -0.0004(15) -0.0046(15)
N4 0.031(2) 0.0124(17) 0.023(2) -0.0035(15) 0.0064(16) -0.0003(15)
N5 0.0220(17) 0.0135(16) 0.0162(17) 0.0004(13) 0.0014(14) 0.0020(14)
N6 0.026(2) 0.0142(17) 0.029(2) 0.0080(16) -0.0025(17) -0.0040(15)
C1 0.024(2) 0.0101(18) 0.021(2) 0.0001(15) -0.0013(17) 0.0005(15)
C2 0.023(2) 0.0071(17) 0.025(2) -0.0029(15) -0.0012(17) 0.0006(15)
C3 0.022(2) 0.015(2) 0.026(2) -0.0022(17) 0.0032(19) -0.0045(17)
C4 0.030(2) 0.0157(19) 0.022(2) 0.0026(15) -0.004(2) -0.0033(18)
C5 0.024(2) 0.014(2) 0.026(2) 0.0004(17) -0.0038(18) -0.0012(17)
C6 0.022(2) 0.0109(18) 0.022(2) -0.0020(16) 0.0014(16) -0.0033(15)
C7 0.032(3) 0.015(2) 0.037(3) -0.0008(19) 0.001(2) 0.0036(18)
C8 0.035(3) 0.024(3) 0.061(4) -0.005(3) -0.006(3) 0.004(2)
C9 0.058(4) 0.029(3) 0.040(4) -0.006(3) 0.000(3) 0.012(3)
C10 0.052(4) 0.017(2) 0.054(4) 0.001(2) -0.002(3) -0.004(2)
C11 0.021(2) 0.024(2) 0.019(2) -0.0005(17) 0.0022(17) -0.0013(17)
C12 0.034(3) 0.029(2) 0.025(2) -0.004(2) -0.002(2) -0.002(2)
C13 0.027(2) 0.031(3) 0.031(3) 0.003(2) 0.006(2) -0.004(2)
C14 0.029(3) 0.041(3) 0.026(3) 0.005(2) 0.001(2) 0.011(2)
C15 0.033(3) 0.022(2) 0.017(2) -0.0006(18) 0.0024(18) 0.0014(19)
C16 0.039(3) 0.038(3) 0.025(2) -0.004(2) 0.007(2) 0.001(2)
C17 0.059(4) 0.024(3) 0.039(3) 0.007(2) -0.006(3) -0.001(3)
C18 0.031(3) 0.041(3) 0.026(3) 0.000(2) -0.005(2) 0.005(2)
C19 0.029(2) 0.0137(19) 0.025(2) -0.0055(18) 0.0046(19) 0.0006(18)
C20 0.045(3) 0.028(3) 0.030(3) -0.008(2) -0.004(2) -0.005(2)
C21 0.044(3) 0.022(3) 0.048(3) -0.007(2) -0.003(3) 0.010(2)
C22 0.048(4) 0.033(3) 0.052(4) -0.009(3) 0.024(3) -0.003(3)
C23 0.0262(18) 0.0142(16) 0.0207(19) 0.001(2) 0.002(2) 0.0051(14)
C24 0.026(2) 0.027(2) 0.026(2) -0.0045(19) 0.0055(18) 0.0011(19)
C25 0.038(3) 0.015(2) 0.036(3) -0.0010(19) 0.002(2) -0.0032(19)
C26 0.045(3) 0.024(2) 0.033(3) 0.008(2) 0.007(2) 0.018(2)
C27 0.029(2) 0.013(2) 0.031(3) 0.0060(18) -0.004(2) 0.0015(17)
C28 0.039(3) 0.023(2) 0.027(2) -0.0004(19) -0.005(2) 0.000(2)
C29 0.042(3) 0.025(3) 0.024(3) 0.0083(19) -0.004(2) -0.012(2)
C30 0.043(3) 0.023(2) 0.035(3) 0.000(2) -0.011(2) 0.010(2)

loop_
_atom_type_symbol
_atom_type_description
_atom_type_scat_dispersion_real
_atom_type_scat_dispersion_imag
_atom_type_scat_source
C C 0.0033 0.0016 'International Tables Vol C Tables 4.2.6.8 and 6.1.1.4'
H H 0.0000 0.0000 'International Tables Vol C Tables 4.2.6.8 and 6.1.1.4'
N N 0.0061 0.0033 'International Tables Vol C Tables 4.2.6.8 and 6.1.1.4'
O O 0.0106 0.0060 'International Tables Vol C Tables 4.2.6.8 and 6.1.1.4'
P P 0.1023 0.0942 'International Tables Vol C Tables 4.2.6.8 and 6.1.1.4'
I I -0.4742 1.8119 'International Tables Vol C Tables 4.2.6.8 and 6.1.1.4'

loop_
_geom_angle_atom_site_label_1
_geom_angle_atom_site_label_2
_geom_angle_atom_site_label_3
_geom_angle
N1 P1 N2 82.9(2)
N1 P1 O1 102.6(2)
N2 P1 O1 97.86(18)
N3 P2 N2 102.7(2)
N3 P2 N1 105.2(2)
N2 P2 N1 79.67(19)
N5 P3 N4 83.01(19)
N5 P3 O2 97.96(17)
N4 P3 O2 102.20(19)
N6 P4 N4 104.9(2)
N6 P4 N5 104.30(19)
N4 P4 N5 79.69(18)
C2 O1 P1 121.0(3)
C6 O2 P3 122.0(3)
C7 N1 P1 125.6(4)
C7 N1 P2 127.9(4)
P1 N1 P2 98.4(2)
C11 N2 P1 127.7(3)
C11 N2 P2 129.2(3)
P1 N2 P2 98.5(2)
C15 N3 P2 128.7(3)
C15 N3 H3N 110.0
P2 N3 H3N 118.6
C19 N4 P3 127.9(3)
C19 N4 P4 128.6(3)
P3 N4 P4 98.3(2)
C23 N5 P3 130.9(3)
C23 N5 P4 129.7(3)
P3 N5 P4 98.97(19)
C27 N6 P4 129.1(3)
C27 N6 H6N 117.7
P4 N6 H6N 108.5
C6 C1 C2 120.8(4)
C6 C1 I1 119.7(3)
C2 C1 I1 119.5(3)
O1 C2 C3 122.9(4)
O1 C2 C1 117.7(4)
C3 C2 C1 119.4(4)
C4 C3 C2 119.5(4)
C4 C3 H3 120.2
C2 C3 H3 120.2
C3 C4 C5 121.0(4)
C3 C4 H4 119.5
C5 C4 H4 119.5
C4 C5 C6 120.0(4)
C4 C5 H5 120.0
C6 C5 H5 120.0
O2 C6 C1 118.2(4)
O2 C6 C5 122.5(4)
C1 C6 C5 119.3(4)
N1 C7 C9 109.2(5)
N1 C7 C8 107.8(4)
C9 C7 C8 109.8(6)
N1 C7 C10 110.5(5)
C9 C7 C10 109.5(5)
C8 C7 C10 110.0(5)
C7 C8 H8A 109.5
C7 C8 H8B 109.5
H8A C8 H8B 109.5
C7 C8 H8C 109.5
H8A C8 H8C 109.5
H8B C8 H8C 109.5
C7 C9 H9A 109.5
C7 C9 H9B 109.5
H9A C9 H9B 109.5
C7 C9 H9C 109.5
H9A C9 H9C 109.5
H9B C9 H9C 109.5
C7 C10 H10A 109.5
C7 C10 H10B 109.5
H10A C10 H10B 109.5
C7 C10 H10C 109.5
H10A C10 H10C 109.5
H10B C10 H10C 109.5
N2 C11 C14 108.9(4)
N2 C11 C12 108.1(4)
C14 C11 C12 109.4(4)
N2 C11 C13 110.5(4)
C14 C11 C13 110.1(4)
C12 C11 C13 109.9(4)
C11 C12 H12A 109.5
C11 C12 H12B 109.5
H12A C12 H12B 109.5
C11 C12 H12C 109.5
H12A C12 H12C 109.5
H12B C12 H12C 109.5
C11 C13 H13A 109.5
C11 C13 H13B 109.5
H13A C13 H13B 109.5
C11 C13 H13C 109.5
H13A C13 H13C 109.5
H13B C13 H13C 109.5
C11 C14 H14A 109.5
C11 C14 H14B 109.5
H14A C14 H14B 109.5
C11 C14 H14C 109.5
H14A C14 H14C 109.5
H14B C14 H14C 109.5
N3 C15 C18 110.5(4)
N3 C15 C16 110.0(4)
C18 C15 C16 110.3(4)
N3 C15 C17 106.9(4)
C18 C15 C17 110.0(5)
C16 C15 C17 109.1(5)
C15 C16 H16A 109.5
C15 C16 H16B 109.5
H16A C16 H16B 109.5
C15 C16 H16C 109.5
H16A C16 H16C 109.5
H16B C16 H16C 109.5
C15 C17 H17A 109.5
C15 C17 H17B 109.5
H17A C17 H17B 109.5
C15 C17 H17C 109.5
H17A C17 H17C 109.5
H17B C17 H17C 109.5
C15 C18 H18A 109.5
C15 C18 H18B 109.5
H18A C18 H18B 109.5
C15 C18 H18C 109.5
H18A C18 H18C 109.5
H18B C18 H18C 109.5
N4 C19 C22 108.6(4)
N4 C19 C20 110.6(4)
C22 C19 C20 110.6(5)
N4 C19 C21 108.0(4)
C22 C19 C21 109.5(5)
C20 C19 C21 109.5(4)
C19 C20 H20A 109.5
C19 C20 H20B 109.5
H20A C20 H20B 109.5
C19 C20 H20C 109.5
H20A C20 H20C 109.5
H20B C20 H20C 109.5
C19 C21 H21A 109.5
C19 C21 H21B 109.5
H21A C21 H21B 109.5
C19 C21 H21C 109.5
H21A C21 H21C 109.5
H21B C21 H21C 109.5
C19 C22 H22A 109.5
C19 C22 H22B 109.5
H22A C22 H22B 109.5
C19 C22 H22C 109.5
H22A C22 H22C 109.5
H22B C22 H22C 109.5
N5 C23 C25 110.0(4)
N5 C23 C24 109.2(3)
C25 C23 C24 110.8(5)
N5 C23 C26 107.6(4)
C25 C23 C26 109.8(4)
C24 C23 C26 109.4(4)
C23 C24 H24A 109.5
C23 C24 H24B 109.5
H24A C24 H24B 109.5
C23 C24 H24C 109.5
H24A C24 H24C 109.5
H24B C24 H24C 109.5
C23 C25 H25A 109.5
C23 C25 H25B 109.5
H25A C25 H25B 109.5
C23 C25 H25C 109.5
H25A C25 H25C 109.5
H25B C25 H25C 109.5
C23 C26 H26A 109.5
C23 C26 H26B 109.5
H26A C26 H26B 109.5
C23 C26 H26C 109.5
H26A C26 H26C 109.5
H26B C26 H26C 109.5
N6 C27 C28 107.7(4)
N6 C27 C29 110.3(4)
C28 C27 C29 109.0(5)
N6 C27 C30 110.7(5)
C28 C27 C30 109.0(4)
C29 C27 C30 110.1(4)
C27 C28 H28A 109.5
C27 C28 H28B 109.5
H28A C28 H28B 109.5
C27 C28 H28C 109.5
H28A C28 H28C 109.5
H28B C28 H28C 109.5
C27 C29 H29A 109.5
C27 C29 H29B 109.5
H29A C29 H29B 109.5
C27 C29 H29C 109.5
H29A C29 H29C 109.5
H29B C29 H29C 109.5
C27 C30 H30A 109.5
C27 C30 H30B 109.5
H30A C30 H30B 109.5
C27 C30 H30C 109.5
H30A C30 H30C 109.5
H30B C30 H30C 109.5

loop_
_geom_bond_atom_site_label_1
_geom_bond_atom_site_label_2
_geom_bond_distance
I1 C1 2.091(5)
P1 N1 1.686(4)
P1 N2 1.686(4)
P1 O1 1.694(3)
P2 N3 1.666(4)
P2 N2 1.740(4)
P2 N1 1.743(4)
P3 N5 1.677(4)
P3 N4 1.695(4)
P3 O2 1.708(3)
P4 N6 1.659(4)
P4 N4 1.744(4)
P4 N5 1.744(4)
O1 C2 1.364(5)
O2 C6 1.367(5)
N1 C7 1.487(6)
N2 C11 1.466(6)
N3 C15 1.468(6)
N3 H3N 0.9125
N4 C19 1.466(6)
N5 C23 1.474(5)
N6 C27 1.471(6)
N6 H6N 0.8212
C1 C6 1.392(6)
C1 C2 1.403(6)
C2 C3 1.399(7)
C3 C4 1.385(7)
C3 H3 0.9500
C4 C5 1.390(7)
C4 H4 0.9500
C5 C6 1.394(7)
C5 H5 0.9500
C7 C9 1.514(10)
C7 C8 1.527(8)
C7 C10 1.528(8)
C8 H8A 0.9800
C8 H8B 0.9800
C8 H8C 0.9800
C9 H9A 0.9800
C9 H9B 0.9800
C9 H9C 0.9800
C10 H10A 0.9800
C10 H10B 0.9800
C10 H10C 0.9800
C11 C14 1.527(7)
C11 C12 1.528(7)
C11 C13 1.538(7)
C12 H12A 0.9800
C12 H12B 0.9800
C12 H12C 0.9800
C13 H13A 0.9800
C13 H13B 0.9800
C13 H13C 0.9800
C14 H14A 0.9800
C14 H14B 0.9800
C14 H14C 0.9800
C15 C18 1.523(7)
C15 C16 1.525(7)
C15 C17 1.538(7)
C16 H16A 0.9800
C16 H16B 0.9800
C16 H16C 0.9800
C17 H17A 0.9800
C17 H17B 0.9800
C17 H17C 0.9800
C18 H18A 0.9800
C18 H18B 0.9800
C18 H18C 0.9800
C19 C22 1.522(8)
C19 C20 1.529(7)
C19 C21 1.536(8)
C20 H20A 0.9800
C20 H20B 0.9800
C20 H20C 0.9800
C21 H21A 0.9800
C21 H21B 0.9800
C21 H21C 0.9800
C22 H22A 0.9800
C22 H22B 0.9800
C22 H22C 0.9800
C23 C25 1.513(7)
C23 C24 1.518(6)
C23 C26 1.540(7)
C24 H24A 0.9800
C24 H24B 0.9800
C24 H24C 0.9800
C25 H25A 0.9800
C25 H25B 0.9800
C25 H25C 0.9800
C26 H26A 0.9800
C26 H26B 0.9800
C26 H26C 0.9800
C27 C28 1.527(7)
C27 C29 1.528(7)
C27 C30 1.531(7)
C28 H28A 0.9800
C28 H28B 0.9800
C28 H28C 0.9800
C29 H29A 0.9800
C29 H29B 0.9800
C29 H29C 0.9800
C30 H30A 0.9800
C30 H30B 0.9800
C30 H30C 0.9800

loop_
_geom_hbond_atom_site_label_D
_geom_hbond_atom_site_label_H
_geom_hbond_atom_site_label_A
_geom_hbond_distance_DH
_geom_hbond_distance_HA
_geom_hbond_distance_DA
_geom_hbond_angle_DHA
N6 H6N I1 0.82 3.30 4.110(4) 171
